data_4038727
loop_
_publ_author_name
'Shao, Hui'
'Wang, Yun-Peng'
'Fang, Kun'
'Zhao, Yu-Ming'
'Tu, Yong-Qiang'

_publ_section_title
;
 Total Synthesis of Sieboldine A.
;
_journal_name_full 'The Journal of organic chemistry'
_journal_paper_doi 10.1021/acs.joc.0c01660
_journal_year 2020
_chemical_absolute_configuration ad
_chemical_formula_moiety ' C15 H19.44 O3'
_chemical_formula_sum 'C15 H19.44 O3'
_chemical_formula_weight 247.75
_space_group_crystal_system orthorhombic
_space_group_IT_number 19
_space_group_name_Hall 'P 2ac 2ab'
_space_group_name_H-M_alt 'P 21 21 21'
_atom_sites_solution_hydrogens geom
_audit_creation_method SHELXL-2016/6
_cell_angle_alpha 90
_cell_angle_beta 90
_cell_angle_gamma 90
_cell_formula_units_Z 4
_cell_length_a 7.9886(2)
_cell_length_b 9.9248(2)
_cell_length_c 16.3400(4)
_cell_measurement_reflns_used 4823
_cell_measurement_temperature 173(2)
_cell_measurement_theta_max 66.62
_cell_measurement_theta_min 5.21
_cell_volume 1295.52(5)
_computing_cell_refinement 'Bruker SAINT'
_computing_data_collection 'Bruker APEX2'
_computing_data_reduction 'Bruker SAINT'
_computing_molecular_graphics 'Bruker SHELXTL'
_computing_publication_material 'Bruker SHELXTL'
_computing_structure_refinement 'SHELXL-2014 (Sheldrick, 2014)'
_computing_structure_solution 'SHELXS-97 (Sheldrick 2008)'
_diffrn_ambient_temperature 173(2)
_diffrn_measured_fraction_theta_full 0.986
_diffrn_measured_fraction_theta_max 0.986
_diffrn_measurement_device_type 'CCD area detector'
_diffrn_measurement_method 'phi and omega scans'
_diffrn_radiation_type CuK\a
_diffrn_radiation_wavelength 1.54178
_diffrn_reflns_av_R_equivalents 0.0196
_diffrn_reflns_av_unetI/netI 0.0221
_diffrn_reflns_Laue_measured_fraction_full 0.986
_diffrn_reflns_Laue_measured_fraction_max 0.986
_diffrn_reflns_limit_h_max 9
_diffrn_reflns_limit_h_min -9
_diffrn_reflns_limit_k_max 11
_diffrn_reflns_limit_k_min -10
_diffrn_reflns_limit_l_max 15
_diffrn_reflns_limit_l_min -19
_diffrn_reflns_number 5694
_diffrn_reflns_point_group_measured_fraction_full 0.975
_diffrn_reflns_point_group_measured_fraction_max 0.975
_diffrn_reflns_theta_full 66.611
_diffrn_reflns_theta_max 66.611
_diffrn_reflns_theta_min 5.214
_diffrn_source 'sealed tube'
_exptl_absorpt_coefficient_mu 0.702
_exptl_absorpt_correction_type none
_exptl_crystal_colour colorless
_exptl_crystal_density_diffrn 1.270
_exptl_crystal_description block
_exptl_crystal_F_000 572
_exptl_crystal_size_max 0.05
_exptl_crystal_size_mid 0.04
_exptl_crystal_size_min 0.03
_refine_diff_density_max 0.217
_refine_diff_density_min -0.260
_refine_diff_density_rms 0.038
_refine_ls_abs_structure_details
;
 Flack x determined using 862 quotients [(I+)-(I-)]/[(I+)+(I-)]
 (Parsons, Flack and Wagner, Acta Cryst. B69 (2013) 249-259).
;
_refine_ls_abs_structure_Flack 0.35(7)
_refine_ls_extinction_method none
_refine_ls_goodness_of_fit_ref 1.241
_refine_ls_hydrogen_treatment constr
_refine_ls_matrix_type full
_refine_ls_number_parameters 182
_refine_ls_number_reflns 2237
_refine_ls_number_restraints 175
_refine_ls_restrained_S_all 1.225
_refine_ls_R_factor_all 0.0425
_refine_ls_R_factor_gt 0.0408
_refine_ls_shift/su_max 0.000
_refine_ls_shift/su_mean 0.000
_refine_ls_structure_factor_coef Fsqd
_refine_ls_weighting_details 'w=1/[\s^2^(Fo^2^)+(0.1000P)^2^] where P=(Fo^2^+2Fc^2^)/3'
_refine_ls_weighting_scheme calc
_refine_ls_wR_factor_gt 0.1348
_refine_ls_wR_factor_ref 0.1372
_reflns_Friedel_coverage 0.687
_reflns_Friedel_fraction_full 0.959
_reflns_Friedel_fraction_max 0.959
_reflns_number_gt 2146
_reflns_number_total 2237
_reflns_threshold_expression 'I > 2\s(I)'
_cod_data_source_file jo0c01660_si_002.cif
_cod_data_source_block a
_cod_original_formula_sum ' C15 H19.44 O3'
_cod_database_code 4038727
_shelx_shelxl_version_number 2016/6
_shelx_space_group_comment
;
The symmetry employed for this shelxl refinement is uniquely defined
by the following loop, which should always be used as a source of
symmetry information in preference to the above space-group names.
They are only intended as comments.
;

loop_
_space_group_symop_operation_xyz
'x, y, z'
'-x+1/2, -y, z+1/2'
'-x, y+1/2, -z+1/2'
'x+1/2, -y+1/2, -z'

loop_
_atom_site_label
_atom_site_type_symbol
_atom_site_fract_x
_atom_site_fract_y
_atom_site_fract_z
_atom_site_U_iso_or_equiv
_atom_site_adp_type
_atom_site_occupancy
_atom_site_site_symmetry_order
_atom_site_calc_flag
_atom_site_refinement_flags_posn
_atom_site_refinement_flags_adp
_atom_site_refinement_flags_occupancy
_atom_site_disorder_assembly
_atom_site_disorder_group
O1 O 0.7710(2) 0.67463(17) 0.66132(12) 0.0411(5) Uani 1 1 d . U . . .
O2 O 0.9858(2) 0.5402(3) 0.53350(13) 0.0614(7) Uani 1 1 d . U . . .
O3 O 0.2751(2) 0.25944(19) 0.57484(14) 0.0538(6) Uani 1 1 d . U . . .
C4 C 0.4447(3) 0.5667(3) 0.67554(15) 0.0407(6) Uani 1 1 d . U . . .
H4A H 0.426119 0.664360 0.667051 0.049 Uiso 1 1 calc R U . A 1
H4B H 0.335967 0.521146 0.666562 0.049 Uiso 1 1 calc R U . A 1
C5 C 0.5671(3) 0.5174(2) 0.60899(13) 0.0278(5) Uani 1 1 d . U . . .
C6 C 0.5408(3) 0.3656(2) 0.59179(16) 0.0344(5) Uani 1 1 d . U . . .
H6A H 0.634564 0.331932 0.557858 0.041 Uiso 1 1 calc R U . . .
H6B H 0.542480 0.315736 0.644274 0.041 Uiso 1 1 calc R U . . .
C7 C 0.3784(3) 0.3376(2) 0.54850(17) 0.0370(6) Uani 1 1 d . U . . .
C8 C 0.3574(3) 0.4116(2) 0.46942(17) 0.0408(6) Uani 1 1 d . U . . .
H8A H 0.243893 0.394866 0.447351 0.049 Uiso 1 1 calc R U . . .
H8B H 0.439934 0.377984 0.429093 0.049 Uiso 1 1 calc R U . . .
C9 C 0.3827(3) 0.5637(2) 0.48238(15) 0.0345(6) Uani 1 1 d . U . . .
H9A H 0.384929 0.608765 0.428336 0.041 Uiso 1 1 calc R U . . .
H9B H 0.285874 0.599835 0.513185 0.041 Uiso 1 1 calc R U . . .
C10 C 0.5429(3) 0.5984(2) 0.52842(13) 0.0280(5) Uani 1 1 d . U . . .
H10 H 0.537693 0.696103 0.543130 0.034 Uiso 1 1 calc R U . . .
C11 C 0.7050(3) 0.5754(2) 0.48006(14) 0.0330(5) Uani 1 1 d . U . . .
H11A H 0.693547 0.497311 0.442769 0.040 Uiso 1 1 calc R U . . .
H11B H 0.734173 0.656103 0.447455 0.040 Uiso 1 1 calc R U . . .
C12 C 0.8358(3) 0.5485(3) 0.54461(16) 0.0366(5) Uani 1 1 d . U . . .
C13 C 0.7528(3) 0.5398(2) 0.62938(13) 0.0301(5) Uani 1 1 d . U . . .
C14 C 0.8461(3) 0.4463(3) 0.68885(16) 0.0400(6) Uani 1 1 d . U . . .
H14A H 0.766972 0.385771 0.717585 0.048 Uiso 1 1 calc R U . . .
H14B H 0.929794 0.390854 0.659475 0.048 Uiso 1 1 calc R U . . .
C15 C 0.9316(4) 0.5424(4) 0.74920(19) 0.0565(8) Uani 1 1 d . U . . .
H15A H 0.872029 0.543081 0.802341 0.068 Uiso 1 1 calc R U . . .
H15B H 1.049344 0.515445 0.758546 0.068 Uiso 1 1 calc R U . . .
C16 C 0.9227(4) 0.6774(3) 0.7092(2) 0.0550(8) Uani 1 1 d . U . . .
H16A H 0.918000 0.749924 0.750698 0.066 Uiso 1 1 calc R U . . .
H16B H 1.021320 0.692400 0.673642 0.066 Uiso 1 1 calc R U . . .
C1 C 0.4941(8) 0.5458(7) 0.7645(4) 0.0418(17) Uani 0.444(8) 1 d . U P B 1
H1 H 0.581011 0.599544 0.786966 0.050 Uiso 0.444(8) 1 calc R U P B 1
C3 C 0.4227(5) 0.4621(5) 0.7475(3) 0.0345(14) Uani 0.556(8) 1 d . U P B 2
C2A C 0.4237(11) 0.4596(10) 0.8094(6) 0.056(2) Uani 0.556(8) 1 d . U P B 1
H2A1 H 0.336528 0.404928 0.787908 0.068 Uiso 0.556(8) 1 calc R U P B 1
H2A2 H 0.457843 0.449233 0.864711 0.068 Uiso 0.556(8) 1 calc R U P B 1
C2B C 0.4789(11) 0.4996(9) 0.8231(6) 0.0369(16) Uani 0.444(8) 1 d . U P B 2
H2BA H 0.528684 0.585651 0.830687 0.044 Uiso 0.444(8) 1 calc R U P B 2
H2BB H 0.468143 0.439674 0.868144 0.044 Uiso 0.444(8) 1 calc R U P B 2

loop_
_atom_site_aniso_label
_atom_site_aniso_U_11
_atom_site_aniso_U_22
_atom_site_aniso_U_33
_atom_site_aniso_U_23
_atom_site_aniso_U_13
_atom_site_aniso_U_12
O1 0.0370(9) 0.0401(9) 0.0463(10) -0.0065(7) -0.0133(8) 0.0001(7)
O2 0.0240(9) 0.1086(18) 0.0517(12) 0.0079(12) 0.0056(7) 0.0020(10)
O3 0.0486(11) 0.0445(10) 0.0683(14) 0.0152(9) -0.0082(10) -0.0200(8)
C4 0.0325(10) 0.0539(14) 0.0359(11) 0.0041(10) 0.0092(9) 0.0109(10)
C5 0.0254(10) 0.0302(10) 0.0277(9) 0.0035(8) 0.0010(7) 0.0015(7)
C6 0.0320(10) 0.0288(10) 0.0425(12) 0.0097(8) -0.0026(9) -0.0002(8)
C7 0.0350(11) 0.0287(10) 0.0475(14) 0.0038(10) -0.0027(11) -0.0034(9)
C8 0.0394(13) 0.0387(13) 0.0442(13) 0.0026(10) -0.0115(10) -0.0099(10)
C9 0.0298(10) 0.0332(11) 0.0406(12) 0.0093(10) -0.0081(9) -0.0046(9)
C10 0.0285(10) 0.0258(9) 0.0298(10) 0.0037(8) -0.0031(8) -0.0001(8)
C11 0.0299(9) 0.0404(11) 0.0288(10) 0.0055(9) 0.0023(8) -0.0021(10)
C12 0.0256(10) 0.0479(13) 0.0363(11) 0.0041(9) 0.0026(8) -0.0011(9)
C13 0.0255(9) 0.0358(11) 0.0289(10) 0.0002(8) -0.0018(7) 0.0026(8)
C14 0.0330(11) 0.0489(11) 0.0380(12) 0.0055(10) -0.0068(9) 0.0076(10)
C15 0.0520(17) 0.0724(19) 0.0452(15) -0.0016(14) -0.0231(12) 0.0061(14)
C16 0.0438(15) 0.0600(14) 0.0613(18) -0.0130(14) -0.0237(13) -0.0009(12)
C1 0.047(3) 0.043(3) 0.0349(19) -0.008(3) 0.010(2) -0.001(3)
C3 0.031(2) 0.040(3) 0.032(2) 0.0024(19) 0.0082(16) 0.0005(18)
C2A 0.054(5) 0.070(5) 0.045(4) 0.015(4) 0.020(4) 0.014(3)
C2B 0.035(4) 0.044(4) 0.032(2) -0.005(3) 0.000(3) 0.004(3)

loop_
_atom_type_symbol
_atom_type_description
_atom_type_scat_dispersion_real
_atom_type_scat_dispersion_imag
_atom_type_scat_source
C C 0.0181 0.0091 'International Tables Vol C Tables 4.2.6.8 and 6.1.1.4'
H H 0.0000 0.0000 'International Tables Vol C Tables 4.2.6.8 and 6.1.1.4'
N N 0.0311 0.0180 'International Tables Vol C Tables 4.2.6.8 and 6.1.1.4'
O O 0.0492 0.0322 'International Tables Vol C Tables 4.2.6.8 and 6.1.1.4'

loop_
_geom_angle_atom_site_label_1
_geom_angle_atom_site_label_2
_geom_angle_atom_site_label_3
_geom_angle
_geom_angle_site_symmetry_1
_geom_angle_site_symmetry_3
_geom_angle_publ_flag
C16 O1 C13 107.37(18) . . ?
C1 C4 C5 117.8(3) . . ?
C5 C4 C3 112.7(2) . . ?
C1 C4 H4A 107.9 . . ?
C5 C4 H4A 107.9 . . ?
C1 C4 H4B 107.9 . . ?
C5 C4 H4B 107.9 . . ?
H4A C4 H4B 107.2 . . ?
C13 C5 C4 114.42(19) . . ?
C13 C5 C6 108.15(17) . . ?
C4 C5 C6 110.5(2) . . ?
C13 C5 C10 103.24(18) . . ?
C4 C5 C10 110.73(17) . . ?
C6 C5 C10 109.44(18) . . ?
C7 C6 C5 112.47(18) . . ?
C7 C6 H6A 109.1 . . ?
C5 C6 H6A 109.1 . . ?
C7 C6 H6B 109.1 . . ?
C5 C6 H6B 109.1 . . ?
H6A C6 H6B 107.8 . . ?
O3 C7 C8 123.0(2) . . ?
O3 C7 C6 122.6(2) . . ?
C8 C7 C6 114.4(2) . . ?
C7 C8 C9 110.4(2) . . ?
C7 C8 H8A 109.6 . . ?
C9 C8 H8A 109.6 . . ?
C7 C8 H8B 109.6 . . ?
C9 C8 H8B 109.6 . . ?
H8A C8 H8B 108.1 . . ?
C10 C9 C8 113.58(19) . . ?
C10 C9 H9A 108.9 . . ?
C8 C9 H9A 108.9 . . ?
C10 C9 H9B 108.9 . . ?
C8 C9 H9B 108.9 . . ?
H9A C9 H9B 107.7 . . ?
C9 C10 C11 114.89(18) . . ?
C9 C10 C5 113.95(18) . . ?
C11 C10 C5 104.73(16) . . ?
C9 C10 H10 107.6 . . ?
C11 C10 H10 107.6 . . ?
C5 C10 H10 107.6 . . ?
C12 C11 C10 104.54(18) . . ?
C12 C11 H11A 110.8 . . ?
C10 C11 H11A 110.8 . . ?
C12 C11 H11B 110.8 . . ?
C10 C11 H11B 110.8 . . ?
H11A C11 H11B 108.9 . . ?
O2 C12 C11 126.2(2) . . ?
O2 C12 C13 123.8(2) . . ?
C11 C12 C13 109.90(18) . . ?
O1 C13 C5 108.06(17) . . ?
O1 C13 C14 106.40(18) . . ?
C5 C13 C14 121.19(19) . . ?
O1 C13 C12 103.29(17) . . ?
C5 C13 C12 103.26(18) . . ?
C14 C13 C12 113.21(19) . . ?
C15 C14 C13 104.3(2) . . ?
C15 C14 H14A 110.9 . . ?
C13 C14 H14A 110.9 . . ?
C15 C14 H14B 110.9 . . ?
C13 C14 H14B 110.9 . . ?
H14A C14 H14B 108.9 . . ?
C16 C15 C14 104.8(2) . . ?
C16 C15 H15A 110.8 . . ?
C14 C15 H15A 110.8 . . ?
C16 C15 H15B 110.8 . . ?
C14 C15 H15B 110.8 . . ?
H15A C15 H15B 108.9 . . ?
O1 C16 C15 105.1(2) . . ?
O1 C16 H16A 110.7 . . ?
C15 C16 H16A 110.7 . . ?
O1 C16 H16B 110.7 . . ?
C15 C16 H16B 110.7 . . ?
H16A C16 H16B 108.8 . . ?
C2A C1 C4 122.3(7) . . ?
C2A C1 H1 118.9 . . ?
C4 C1 H1 118.9 . . ?
C2B C3 C4 117.3(5) . . ?
C1 C2A H2A1 120.0 . . ?
C1 C2A H2A2 120.0 . . ?
H2A1 C2A H2A2 120.0 . . ?
C3 C2B H2BA 120.0 . . ?
C3 C2B H2BB 120.0 . . ?
H2BA C2B H2BB 120.0 . . ?

loop_
_geom_bond_atom_site_label_1
_geom_bond_atom_site_label_2
_geom_bond_distance
_geom_bond_site_symmetry_2
_geom_bond_publ_flag
O1 C16 1.442(3) . ?
O1 C13 1.444(3) . ?
O2 C12 1.214(3) . ?
O3 C7 1.212(3) . ?
C4 C1 1.520(7) . ?
C4 C5 1.542(3) . ?
C4 C3 1.578(5) . ?
C4 H4A 0.9900 . ?
C4 H4B 0.9900 . ?
C5 C13 1.536(3) . ?
C5 C6 1.547(3) . ?
C5 C10 1.555(3) . ?
C6 C7 1.503(3) . ?
C6 H6A 0.9900 . ?
C6 H6B 0.9900 . ?
C7 C8 1.496(4) . ?
C8 C9 1.538(3) . ?
C8 H8A 0.9900 . ?
C8 H8B 0.9900 . ?
C9 C10 1.524(3) . ?
C9 H9A 0.9900 . ?
C9 H9B 0.9900 . ?
C10 C11 1.534(3) . ?
C10 H10 1.0000 . ?
C11 C12 1.509(3) . ?
C11 H11A 0.9900 . ?
C11 H11B 0.9900 . ?
C12 C13 1.538(3) . ?
C13 C14 1.537(3) . ?
C14 C15 1.532(4) . ?
C14 H14A 0.9900 . ?
C14 H14B 0.9900 . ?
C15 C16 1.493(5) . ?
C15 H15A 0.9900 . ?
C15 H15B 0.9900 . ?
C16 H16A 0.9900 . ?
C16 H16B 0.9900 . ?
C1 C2A 1.259(11) . ?
C1 H1 0.9500 . ?
C3 C2B 1.367(10) . ?
C2A H2A1 0.9500 . ?
C2A H2A2 0.9500 . ?
C2B H2BA 0.9500 . ?
C2B H2BB 0.9500 . ?
